data_4105814
loop_
_publ_author_name
'Zhenhua Zhang'
'Yiyang Liu'
'Lin Ling'
'Yuxue Li'
'Yian Dong'
'Mingxing Gong'
'Xiaokun Zhao'
'Yan Zhang'
'Jianbo Wang'

_publ_section_title
;
 Pd-Catalyzed Carbonylation of Diazo Compounds at Atmospheric Pressure: A
 Catalytic Approach to Ketenes
;
_journal_name_full 'Journal of the American Chemical Society'
_journal_page_first 4330
_journal_page_last 4341
_journal_paper_doi 10.1021/ja107351d
_journal_volume 133
_journal_year 2011
_chemical_formula_sum 'C24 H21 N O'
_chemical_formula_weight 339.42
_chemical_name_systematic
; 
 ? 
;
_space_group_IT_number 2
_symmetry_cell_setting triclinic
_symmetry_space_group_name_Hall '-P 1'
_symmetry_space_group_name_H-M 'P -1'
_atom_sites_solution_hydrogens geom
_atom_sites_solution_primary direct
_atom_sites_solution_secondary difmap
_audit_creation_method SHELXL-97
_cell_angle_alpha 90.70(3)
_cell_angle_beta 92.98(3)
_cell_angle_gamma 99.81(3)
_cell_formula_units_Z 2
_cell_length_a 6.0402(12)
_cell_length_b 8.9020(18)
_cell_length_c 18.078(4)
_cell_measurement_reflns_used 6340
_cell_measurement_temperature 293(2)
_cell_measurement_theta_max 27.48
_cell_measurement_theta_min 2.32
_cell_volume 956.3(4)
_computing_cell_refinement Rapid-AUTO
_computing_data_collection 'Rapid-AUTO (Rigaku,2000)'
_computing_data_reduction 'CrystalStructure (Rigaku/MSC,2000)'
_computing_molecular_graphics 'Siemens SHELXTL V4.2,(Sheldrick,1990)'
_computing_publication_material SHELXL-97,(Sheldrick,1997)
_computing_structure_refinement SHELXL-97,(Sheldrick,1997)
_computing_structure_solution SHELXS-97,(Sheldrick,1997)
_diffrn_ambient_temperature 293(2)
_diffrn_detector_area_resol_mean 10.00
_diffrn_measured_fraction_theta_full 0.951
_diffrn_measured_fraction_theta_max 0.951
_diffrn_measurement_device_type 'Rigaku RAXIS RAPID IP'
_diffrn_measurement_method \W
_diffrn_radiation_monochromator graphite
_diffrn_radiation_source 'fine-focus sealed tube'
_diffrn_radiation_type MoK\a
_diffrn_radiation_wavelength 0.71073
_diffrn_reflns_av_R_equivalents 0.0540
_diffrn_reflns_av_sigmaI/netI 0.1494
_diffrn_reflns_limit_h_max 7
_diffrn_reflns_limit_h_min -7
_diffrn_reflns_limit_k_max 11
_diffrn_reflns_limit_k_min -11
_diffrn_reflns_limit_l_max 23
_diffrn_reflns_limit_l_min -23
_diffrn_reflns_number 6340
_diffrn_reflns_theta_full 27.48
_diffrn_reflns_theta_max 27.48
_diffrn_reflns_theta_min 2.32
_diffrn_standards_decay_% 0
_diffrn_standards_interval_count 0
_diffrn_standards_interval_time 0
_diffrn_standards_number 0
_exptl_absorpt_coefficient_mu 0.071
_exptl_absorpt_correction_T_max 0.9859
_exptl_absorpt_correction_T_min 0.9720
_exptl_absorpt_correction_type empirical
_exptl_absorpt_process_details
; 
                                  HIGASHI, T. (1995). Abscor-empirical 
                                  Absorption Correction based on Fourier 
                                  Series Approximation. 
                                  Rigaku Corporation,Tokyo,Japan. 
;
_exptl_crystal_colour colorless
_exptl_crystal_density_diffrn 1.179
_exptl_crystal_description blocl
_exptl_crystal_F_000 360
_exptl_crystal_size_max 0.40
_exptl_crystal_size_mid 0.30
_exptl_crystal_size_min 0.20
_refine_diff_density_max 0.610
_refine_diff_density_min -0.204
_refine_diff_density_rms 0.053
_refine_ls_extinction_coef 0.056(3)
_refine_ls_extinction_expression Fc^*^=kFc[1+0.001xFc^2^\l^3^/sin(2\q)]^-1/4^
_refine_ls_extinction_method SHELXL
_refine_ls_goodness_of_fit_ref 1.023
_refine_ls_hydrogen_treatment none
_refine_ls_matrix_type full
_refine_ls_number_parameters 237
_refine_ls_number_reflns 4167
_refine_ls_number_restraints 0
_refine_ls_restrained_S_all 1.023
_refine_ls_R_factor_all 0.1460
_refine_ls_R_factor_gt 0.0536
_refine_ls_shift/su_max 0.000
_refine_ls_shift/su_mean 0.000
_refine_ls_structure_factor_coef Fsqd
_refine_ls_weighting_details 'calc w=1/[\s^2^(Fo^2^)+(0.0350P)^2^+0.0000P] where P=(Fo^2^+2Fc^2^)/3'
_refine_ls_weighting_scheme calc
_refine_ls_wR_factor_gt 0.1147
_refine_ls_wR_factor_ref 0.1232
_reflns_number_gt 1520
_reflns_number_total 4167
_reflns_threshold_expression >2sigma(I)
_cod_data_source_file ja107351d_si_001.cif
_cod_data_source_block zzh
_cod_original_cell_volume 956.3(3)
_cod_database_code 4105814

loop_
_symmetry_equiv_pos_as_xyz
'x, y, z'
'-x, -y, -z'

loop_
_atom_site_label
_atom_site_type_symbol
_atom_site_fract_x
_atom_site_fract_y
_atom_site_fract_z
_atom_site_U_iso_or_equiv
_atom_site_adp_type
_atom_site_occupancy
_atom_site_symmetry_multiplicity
_atom_site_calc_flag
_atom_site_refinement_flags
C1 C 1.0754(5) 0.8435(3) 0.12789(15) 0.0468(7) Uani 1 1 d .
C2 C 0.9451(4) 0.8198(3) 0.19908(13) 0.0384(7) Uani 1 1 d .
H2 H 0.9953 0.7438 0.2318 0.046 Uiso 1 1 d R
C3 C 0.7392(4) 0.7520(3) 0.14447(14) 0.0441(7) Uani 1 1 d .
H3 H 0.6255 0.8186 0.1422 0.053 Uiso 1 1 d R
C4 C 0.8553(6) 0.7695(4) 0.00538(15) 0.1026(13) Uani 1 1 d .
H4A H 0.7671 0.8438 -0.0115 0.154 Uiso 1 1 calc R
H4B H 0.7757 0.6690 -0.0074 0.154 Uiso 1 1 calc R
H4C H 0.9966 0.7860 -0.0178 0.154 Uiso 1 1 calc R
C5 C 0.6337(4) 0.5890(3) 0.15176(13) 0.0421(7) Uani 1 1 d .
C6 C 0.4296(5) 0.5506(3) 0.18365(15) 0.0544(8) Uani 1 1 d .
H6 H 0.3572 0.6272 0.2009 0.065 Uiso 1 1 calc R
C7 C 0.3316(5) 0.4001(4) 0.19032(17) 0.0704(10) Uani 1 1 d .
H7 H 0.1941 0.3772 0.2122 0.084 Uiso 1 1 calc R
C8 C 0.4317(6) 0.2838(4) 0.16557(18) 0.0702(10) Uani 1 1 d .
H8 H 0.3638 0.1826 0.1699 0.084 Uiso 1 1 calc R
C9 C 0.6333(6) 0.3202(4) 0.13439(18) 0.0732(10) Uani 1 1 d .
H9 H 0.7039 0.2426 0.1172 0.088 Uiso 1 1 calc R
C10 C 0.7362(5) 0.4713(3) 0.12773(15) 0.0586(8) Uani 1 1 d .
H10 H 0.8753 0.4933 0.1069 0.070 Uiso 1 1 calc R
C11 C 0.9319(4) 0.9657(3) 0.23741(14) 0.0413(7) Uani 1 1 d .
H11 H 0.8468 1.0294 0.2128 0.050 Uiso 1 1 calc R
C12 C 1.0283(4) 1.0167(3) 0.30355(14) 0.0360(6) Uani 1 1 d .
C13 C 1.1733(4) 0.9292(3) 0.34908(14) 0.0367(7) Uani 1 1 d .
C14 C 1.3575(4) 0.8797(3) 0.32010(15) 0.0455(7) Uani 1 1 d .
H14 H 1.3871 0.8964 0.2706 0.055 Uiso 1 1 calc R
C15 C 1.4981(5) 0.8053(3) 0.36446(17) 0.0540(8) Uani 1 1 d .
H15 H 1.6202 0.7715 0.3445 0.065 Uiso 1 1 calc R
C16 C 1.4569(5) 0.7820(3) 0.43687(18) 0.0582(9) Uani 1 1 d .
H16 H 1.5533 0.7347 0.4667 0.070 Uiso 1 1 calc R
C17 C 1.2726(5) 0.8282(3) 0.46646(15) 0.0566(8) Uani 1 1 d .
H17 H 1.2430 0.8104 0.5159 0.068 Uiso 1 1 calc R
C18 C 1.1328(5) 0.9009(3) 0.42229(15) 0.0461(7) Uani 1 1 d .
H18 H 1.0084 0.9314 0.4423 0.055 Uiso 1 1 calc R
C19 C 1.0007(4) 1.1672(3) 0.33424(13) 0.0390(7) Uani 1 1 d .
C20 C 1.1759(4) 1.2562(3) 0.37742(14) 0.0491(8) Uani 1 1 d .
H20 H 1.3053 1.2165 0.3901 0.059 Uiso 1 1 calc R
C21 C 1.1599(5) 1.4018(3) 0.40151(16) 0.0624(9) Uani 1 1 d .
H21 H 1.2781 1.4589 0.4300 0.075 Uiso 1 1 calc R
C22 C 0.9714(6) 1.4621(3) 0.38366(16) 0.0626(9) Uani 1 1 d .
H22 H 0.9624 1.5606 0.3995 0.075 Uiso 1 1 calc R
C23 C 0.7948(5) 1.3778(3) 0.34241(16) 0.0573(8) Uani 1 1 d .
H23 H 0.6660 1.4188 0.3307 0.069 Uiso 1 1 calc R
C24 C 0.8087(4) 1.2322(3) 0.31837(14) 0.0490(8) Uani 1 1 d .
H24 H 0.6875 1.1759 0.2909 0.059 Uiso 1 1 calc R
N1 N 0.8952(4) 0.7842(2) 0.08478(12) 0.0571(7) Uani 1 1 d .
O1 O 1.2674(3) 0.9000(2) 0.11433(11) 0.0646(6) Uani 1 1 d .

loop_
_atom_site_aniso_label
_atom_site_aniso_U_11
_atom_site_aniso_U_22
_atom_site_aniso_U_33
_atom_site_aniso_U_23
_atom_site_aniso_U_13
_atom_site_aniso_U_12
C1 0.050(2) 0.0441(17) 0.0448(19) -0.0019(14) -0.0007(17) 0.0062(15)
C2 0.0387(17) 0.0420(16) 0.0336(17) -0.0052(13) -0.0039(13) 0.0065(12)
C3 0.0400(18) 0.0463(17) 0.0437(18) -0.0044(14) -0.0078(14) 0.0045(13)
C4 0.139(4) 0.116(3) 0.036(2) 0.000(2) -0.013(2) -0.021(2)
C5 0.0371(18) 0.0490(18) 0.0375(18) -0.0046(14) -0.0067(14) 0.0029(14)
C6 0.045(2) 0.063(2) 0.053(2) 0.0000(16) 0.0029(15) 0.0029(16)
C7 0.053(2) 0.087(3) 0.061(2) 0.017(2) -0.0051(17) -0.015(2)
C8 0.080(3) 0.060(2) 0.061(2) 0.0077(19) -0.025(2) -0.010(2)
C9 0.093(3) 0.057(2) 0.070(3) -0.0093(19) -0.008(2) 0.017(2)
C10 0.054(2) 0.062(2) 0.060(2) -0.0053(17) 0.0041(16) 0.0094(17)
C11 0.0382(17) 0.0405(16) 0.0444(17) -0.0005(14) -0.0020(14) 0.0056(12)
C12 0.0319(16) 0.0379(15) 0.0372(16) 0.0049(13) 0.0062(13) 0.0019(12)
C13 0.0368(17) 0.0390(15) 0.0321(17) -0.0021(13) 0.0009(13) 0.0001(12)
C14 0.0417(18) 0.0502(17) 0.0430(18) 0.0004(14) 0.0007(15) 0.0035(13)
C15 0.0406(19) 0.0570(19) 0.063(2) -0.0003(17) -0.0036(17) 0.0069(15)
C16 0.058(2) 0.0525(19) 0.062(2) -0.0006(17) -0.0222(18) 0.0096(16)
C17 0.079(2) 0.0540(19) 0.0338(18) 0.0049(15) -0.0023(17) 0.0042(17)
C18 0.053(2) 0.0473(17) 0.0378(18) -0.0014(14) 0.0030(15) 0.0074(14)
C19 0.0408(18) 0.0375(15) 0.0376(17) 0.0025(13) 0.0014(13) 0.0035(13)
C20 0.0470(19) 0.0521(18) 0.0465(19) -0.0018(15) -0.0058(15) 0.0069(14)
C21 0.069(2) 0.0425(18) 0.072(2) -0.0118(16) -0.0151(18) 0.0036(16)
C22 0.079(3) 0.0375(17) 0.071(2) -0.0063(16) -0.0062(19) 0.0126(17)
C23 0.059(2) 0.0469(19) 0.068(2) 0.0036(16) 0.0012(17) 0.0173(16)
C24 0.0452(19) 0.0499(18) 0.0498(19) 0.0021(15) -0.0061(14) 0.0043(14)
N1 0.0642(18) 0.0698(17) 0.0285(15) -0.0009(12) -0.0037(13) -0.0116(13)
O1 0.0473(14) 0.0703(14) 0.0748(15) 0.0090(11) 0.0141(11) 0.0022(11)

loop_
_atom_type_symbol
_atom_type_description
_atom_type_scat_dispersion_real
_atom_type_scat_dispersion_imag
_atom_type_scat_source
C C 0.0033 0.0016 'International Tables Vol C Tables 4.2.6.8 and 6.1.1.4'
H H 0.0000 0.0000 'International Tables Vol C Tables 4.2.6.8 and 6.1.1.4'
N N 0.0061 0.0033 'International Tables Vol C Tables 4.2.6.8 and 6.1.1.4'
O O 0.0106 0.0060 'International Tables Vol C Tables 4.2.6.8 and 6.1.1.4'

loop_
_geom_angle_atom_site_label_1
_geom_angle_atom_site_label_2
_geom_angle_atom_site_label_3
_geom_angle
O1 C1 N1 132.7(3)
O1 C1 C2 134.6(3)
N1 C1 C2 92.7(2)
C11 C2 C1 112.3(2)
C11 C2 C3 116.4(2)
C1 C2 C3 84.34(18)
C11 C2 H2 113.6
C1 C2 H2 113.4
C3 C2 H2 113.4
N1 C3 C5 115.8(2)
N1 C3 C2 86.34(18)
C5 C3 C2 118.5(2)
N1 C3 H3 111.3
C5 C3 H3 111.3
C2 C3 H3 111.3
N1 C4 H4A 109.5
N1 C4 H4B 109.5
H4A C4 H4B 109.5
N1 C4 H4C 109.5
H4A C4 H4C 109.5
H4B C4 H4C 109.5
C6 C5 C10 117.5(2)
C6 C5 C3 120.8(2)
C10 C5 C3 121.7(3)
C5 C6 C7 120.9(3)
C5 C6 H6 119.5
C7 C6 H6 119.5
C8 C7 C6 121.5(3)
C8 C7 H7 119.2
C6 C7 H7 119.2
C9 C8 C7 118.1(3)
C9 C8 H8 120.9
C7 C8 H8 120.9
C8 C9 C10 121.3(3)
C8 C9 H9 119.4
C10 C9 H9 119.4
C5 C10 C9 120.7(3)
C5 C10 H10 119.7
C9 C10 H10 119.7
C12 C11 C2 127.5(2)
C12 C11 H11 116.2
C2 C11 H11 116.2
C11 C12 C19 121.0(2)
C11 C12 C13 122.6(2)
C19 C12 C13 116.3(2)
C18 C13 C14 118.2(3)
C18 C13 C12 120.5(2)
C14 C13 C12 121.3(2)
C13 C14 C15 120.6(3)
C13 C14 H14 119.7
C15 C14 H14 119.7
C16 C15 C14 119.9(3)
C16 C15 H15 120.0
C14 C15 H15 120.0
C15 C16 C17 120.4(3)
C15 C16 H16 119.8
C17 C16 H16 119.8
C18 C17 C16 119.5(3)
C18 C17 H17 120.2
C16 C17 H17 120.2
C13 C18 C17 121.4(3)
C13 C18 H18 119.3
C17 C18 H18 119.3
C24 C19 C20 116.6(2)
C24 C19 C12 122.7(2)
C20 C19 C12 120.6(2)
C21 C20 C19 121.3(3)
C21 C20 H20 119.4
C19 C20 H20 119.4
C22 C21 C20 120.3(3)
C22 C21 H21 119.9
C20 C21 H21 119.9
C21 C22 C23 120.2(3)
C21 C22 H22 119.9
C23 C22 H22 119.9
C22 C23 C24 119.9(3)
C22 C23 H23 120.0
C24 C23 H23 120.0
C23 C24 C19 121.7(3)
C23 C24 H24 119.2
C19 C24 H24 119.2
C1 N1 C4 132.6(3)
C1 N1 C3 96.6(2)
C4 N1 C3 130.5(2)

loop_
_geom_bond_atom_site_label_1
_geom_bond_atom_site_label_2
_geom_bond_distance
C1 O1 1.221(3)
C1 N1 1.333(3)
C1 C2 1.541(3)
C2 C11 1.481(3)
C2 C3 1.577(3)
C2 H2 0.9800
C3 N1 1.468(3)
C3 C5 1.492(3)
C3 H3 0.9800
C4 N1 1.444(3)
C4 H4A 0.9600
C4 H4B 0.9600
C4 H4C 0.9600
C5 C6 1.380(3)
C5 C10 1.381(3)
C6 C7 1.379(4)
C6 H6 0.9300
C7 C8 1.367(4)
C7 H7 0.9300
C8 C9 1.359(4)
C8 H8 0.9300
C9 C10 1.392(4)
C9 H9 0.9300
C10 H10 0.9300
C11 C12 1.341(3)
C11 H11 0.9300
C12 C19 1.483(3)
C12 C13 1.491(3)
C13 C18 1.377(3)
C13 C14 1.389(3)
C14 C15 1.392(3)
C14 H14 0.9300
C15 C16 1.357(3)
C15 H15 0.9300
C16 C17 1.381(4)
C16 H16 0.9300
C17 C18 1.377(3)
C17 H17 0.9300
C18 H18 0.9300
C19 C24 1.400(3)
C19 C20 1.404(3)
C20 C21 1.383(3)
C20 H20 0.9300
C21 C22 1.365(3)
C21 H21 0.9300
C22 C23 1.374(4)
C22 H22 0.9300
C23 C24 1.379(3)
C23 H23 0.9300
C24 H24 0.9300

loop_
_geom_torsion_atom_site_label_1
_geom_torsion_atom_site_label_2
_geom_torsion_atom_site_label_3
_geom_torsion_atom_site_label_4
_geom_torsion
O1 C1 C2 C11 60.9(4)
N1 C1 C2 C11 -116.6(2)
O1 C1 C2 C3 177.2(3)
N1 C1 C2 C3 -0.3(2)
C11 C2 C3 N1 112.5(2)
C1 C2 C3 N1 0.29(18)
C11 C2 C3 C5 -130.0(3)
C1 C2 C3 C5 117.8(3)
N1 C3 C5 C6 -154.9(2)
C2 C3 C5 C6 104.6(3)
N1 C3 C5 C10 25.7(3)
C2 C3 C5 C10 -74.8(3)
C10 C5 C6 C7 -0.7(4)
C3 C5 C6 C7 179.9(2)
C5 C6 C7 C8 -0.2(5)
C6 C7 C8 C9 0.5(5)
C7 C8 C9 C10 0.1(5)
C6 C5 C10 C9 1.3(4)
C3 C5 C10 C9 -179.3(2)
C8 C9 C10 C5 -1.0(5)
C1 C2 C11 C12 -113.0(3)
C3 C2 C11 C12 152.1(2)
C2 C11 C12 C19 179.3(2)
C2 C11 C12 C13 1.3(4)
C11 C12 C13 C18 -128.6(3)
C19 C12 C13 C18 53.3(3)
C11 C12 C13 C14 54.1(3)
C19 C12 C13 C14 -124.1(3)
C18 C13 C14 C15 -0.8(4)
C12 C13 C14 C15 176.6(2)
C13 C14 C15 C16 -0.7(4)
C14 C15 C16 C17 1.7(4)
C15 C16 C17 C18 -1.2(4)
C14 C13 C18 C17 1.3(4)
C12 C13 C18 C17 -176.1(2)
C16 C17 C18 C13 -0.3(4)
C11 C12 C19 C24 29.9(4)
C13 C12 C19 C24 -151.9(2)
C11 C12 C19 C20 -145.9(2)
C13 C12 C19 C20 32.3(3)
C24 C19 C20 C21 -1.3(4)
C12 C19 C20 C21 174.8(2)
C19 C20 C21 C22 0.1(4)
C20 C21 C22 C23 0.9(5)
C21 C22 C23 C24 -0.6(5)
C22 C23 C24 C19 -0.6(4)
C20 C19 C24 C23 1.5(4)
C12 C19 C24 C23 -174.4(2)
O1 C1 N1 C4 -3.0(5)
C2 C1 N1 C4 174.6(3)
O1 C1 N1 C3 -177.2(3)
C2 C1 N1 C3 0.3(2)
C5 C3 N1 C1 -120.4(2)
C2 C3 N1 C1 -0.3(2)
C5 C3 N1 C4 65.1(4)
C2 C3 N1 C4 -174.8(3)
